data_4104926
loop_
_publ_author_name
'Ramendra Pratap'
'Damon Parrish'
'Padmaja Gunda'
'D. Venkataraman'
'Mahesh K. Lakshman'

_publ_contact_author_address
;
Laboratory for the Structure of Matter
Naval Research Laboratory
Washington, DC 20375
;
_publ_contact_author_email damon.parrish@nrl.navy.mil
_publ_contact_author_fax 202-767-6874
_publ_contact_author_name 'Dr Damon A. Parrish'
_publ_contact_author_phone 202-404-2141
_publ_section_title
;
 Influence of Biaryl Phosphine Structure on C-N and C-C Bond Formation
;
_journal_name_full 'Journal of the American Chemical Society'
_journal_page_first 12240
_journal_page_last 12249
_journal_paper_doi 10.1021/ja902679b
_journal_volume 131
_journal_year 2009
_chemical_formula_sum 'C26 H36 N P'
_chemical_formula_weight 393.53
_chemical_name_systematic
; 
 (2-dicyclohexylphosphino)-2'-(N,N-dimethylamino)-1,1'-biphenyl) 
;
_space_group_IT_number 2
_symmetry_cell_setting triclinic
_symmetry_space_group_name_Hall '-P 1'
_symmetry_space_group_name_H-M 'P -1'
_atom_sites_solution_hydrogens geom
_atom_sites_solution_primary direct
_atom_sites_solution_secondary difmap
_audit_creation_date 2008-04-21
_audit_creation_method 'from SHELXTL CIF, local template and enCIFer'
_cell_angle_alpha 84.9280(10)
_cell_angle_beta 85.7760(10)
_cell_angle_gamma 73.7920(10)
_cell_formula_units_Z 4
_cell_length_a 10.2217(7)
_cell_length_b 14.3059(10)
_cell_length_c 16.3729(11)
_cell_measurement_temperature 123(2)
_cell_volume 2287.1(3)
_computing_cell_refinement 'Bruker APEX2 v2.1-0 (Bruker, 2006)'
_computing_data_collection 'Bruker APEX2 v2.1-0 (Bruker, 2006)'
_computing_data_reduction
;
Bruker SAINT v7.34A (Bruker, 2002), Bruker XPREP v6.12 (Bruker, 2001)
;
_computing_molecular_graphics 'Bruker SHELXTL v6.12 (Bruker, 2000b)'
_computing_publication_material 'Bruker SHELXTL v6.12 (Bruker, 2000b)'
_computing_structure_refinement 'Bruker SHELXTL v6.12 (Bruker, 2000b)'
_computing_structure_solution 'Bruker SHELXTL v6.12 (Bruker, 2000b)'
_diffrn_ambient_temperature 123(2)
_diffrn_measured_fraction_theta_full 0.988
_diffrn_measured_fraction_theta_max 0.988
_diffrn_measurement_device_type 'Bruker SMART APEX II CCD'
_diffrn_measurement_method '\w scans'
_diffrn_radiation_monochromator graphite
_diffrn_radiation_source 'fine focus sealed tube'
_diffrn_radiation_type MoK\a
_diffrn_radiation_wavelength 0.71073
_diffrn_reflns_av_R_equivalents 0.0193
_diffrn_reflns_av_sigmaI/netI 0.0261
_diffrn_reflns_limit_h_max 12
_diffrn_reflns_limit_h_min -12
_diffrn_reflns_limit_k_max 17
_diffrn_reflns_limit_k_min -17
_diffrn_reflns_limit_l_max 20
_diffrn_reflns_limit_l_min -20
_diffrn_reflns_number 20847
_diffrn_reflns_theta_full 26.35
_diffrn_reflns_theta_max 26.35
_diffrn_reflns_theta_min 1.49
_exptl_absorpt_coefficient_mu 0.131
_exptl_absorpt_correction_T_max 1.000
_exptl_absorpt_correction_T_min 0.826
_exptl_absorpt_correction_type multi-scan
_exptl_absorpt_process_details 'SADABS v2.10 (Bruker, 2000c)'
_exptl_crystal_colour colorless
_exptl_crystal_density_diffrn 1.143
_exptl_crystal_description 'thick plate'
_exptl_crystal_F_000 856
_exptl_crystal_size_max 0.41
_exptl_crystal_size_mid 0.36
_exptl_crystal_size_min 0.12
_refine_diff_density_max 0.372
_refine_diff_density_min -0.233
_refine_diff_density_rms 0.043
_refine_ls_extinction_method none
_refine_ls_goodness_of_fit_ref 1.035
_refine_ls_hydrogen_treatment constr
_refine_ls_matrix_type full
_refine_ls_number_parameters 505
_refine_ls_number_reflns 9223
_refine_ls_number_restraints 0
_refine_ls_restrained_S_all 1.035
_refine_ls_R_factor_all 0.0443
_refine_ls_R_factor_gt 0.0377
_refine_ls_shift/su_max 0.001
_refine_ls_shift/su_mean 0.000
_refine_ls_structure_factor_coef Fsqd
_refine_ls_weighting_details 'calc w=1/[\s^2^(Fo^2^)+(0.0479P)^2^+0.9357P] where P=(Fo^2^+2Fc^2^)/3'
_refine_ls_weighting_scheme calc
_refine_ls_wR_factor_gt 0.0950
_refine_ls_wR_factor_ref 0.0998
_reflns_number_gt 8019
_reflns_number_total 9223
_reflns_threshold_expression I>2\s(I)
_cod_data_source_file ja902679b_si_002.cif
_cod_data_source_block lak04
_cod_database_code 4104926

loop_
_symmetry_equiv_pos_as_xyz
'x, y, z'
'-x, -y, -z'

loop_
_atom_site_label
_atom_site_type_symbol
_atom_site_fract_x
_atom_site_fract_y
_atom_site_fract_z
_atom_site_U_iso_or_equiv
_atom_site_adp_type
_atom_site_occupancy
_atom_site_symmetry_multiplicity
_atom_site_calc_flag
_atom_site_refinement_flags
P1A P 0.26396(3) 0.50013(2) 0.29493(2) 0.01631(9) Uani 1 1 d .
N1A N 0.44971(12) 0.34380(8) 0.16763(7) 0.0221(3) Uani 1 1 d .
C1A C 0.41825(13) 0.55576(9) 0.15944(8) 0.0187(3) Uani 1 1 d .
C2A C 0.38828(13) 0.56178(9) 0.24442(8) 0.0173(3) Uani 1 1 d .
C3A C 0.45386(14) 0.61530(10) 0.28668(9) 0.0200(3) Uani 1 1 d .
H3A H 0.4347 0.6202 0.3441 0.024 Uiso 1 1 calc R
C4A C 0.54611(14) 0.66137(10) 0.24694(9) 0.0226(3) Uani 1 1 d .
H4A H 0.5888 0.6976 0.2769 0.027 Uiso 1 1 calc R
C5A C 0.57571(15) 0.65427(11) 0.16345(9) 0.0253(3) Uani 1 1 d .
H5A H 0.6394 0.6851 0.1359 0.030 Uiso 1 1 calc R
C6A C 0.51206(15) 0.60200(10) 0.12030(9) 0.0241(3) Uani 1 1 d .
H6A H 0.5325 0.5974 0.0630 0.029 Uiso 1 1 calc R
C7A C 0.34456(13) 0.50812(10) 0.10757(8) 0.0199(3) Uani 1 1 d .
C8A C 0.35741(13) 0.40696(10) 0.11302(8) 0.0201(3) Uani 1 1 d .
C9A C 0.27480(14) 0.37270(11) 0.06549(9) 0.0245(3) Uani 1 1 d .
H9A H 0.2800 0.3051 0.0697 0.029 Uiso 1 1 calc R
C10A C 0.18521(15) 0.43557(12) 0.01218(9) 0.0286(3) Uani 1 1 d .
H10A H 0.1297 0.4106 -0.0192 0.034 Uiso 1 1 calc R
C11A C 0.17621(15) 0.53400(12) 0.00441(9) 0.0286(3) Uani 1 1 d .
H11A H 0.1164 0.5769 -0.0329 0.034 Uiso 1 1 calc R
C12A C 0.25621(14) 0.56908(11) 0.05208(9) 0.0243(3) Uani 1 1 d .
H12A H 0.2507 0.6367 0.0467 0.029 Uiso 1 1 calc R
C13A C 0.11608(13) 0.60461(9) 0.32253(8) 0.0177(3) Uani 1 1 d .
H13A H 0.0475 0.5749 0.3530 0.021 Uiso 1 1 calc R
C14A C 0.04836(14) 0.65705(10) 0.24405(8) 0.0193(3) Uani 1 1 d .
H14A H 0.1089 0.6927 0.2133 0.023 Uiso 1 1 calc R
H14B H 0.0349 0.6083 0.2086 0.023 Uiso 1 1 calc R
C15A C -0.08952(14) 0.72894(10) 0.26507(9) 0.0233(3) Uani 1 1 d .
H15A H -0.1288 0.7645 0.2140 0.028 Uiso 1 1 calc R
H15B H -0.1530 0.6924 0.2905 0.028 Uiso 1 1 calc R
C16A C -0.07508(15) 0.80207(11) 0.32388(9) 0.0270(3) Uani 1 1 d .
H16A H -0.1669 0.8425 0.3409 0.032 Uiso 1 1 calc R
H16B H -0.0243 0.8459 0.2950 0.032 Uiso 1 1 calc R
C17A C -0.00051(15) 0.75188(11) 0.40023(9) 0.0250(3) Uani 1 1 d .
H17A H -0.0584 0.7165 0.4340 0.030 Uiso 1 1 calc R
H17B H 0.0152 0.8019 0.4335 0.030 Uiso 1 1 calc R
C18A C 0.13638(14) 0.68000(10) 0.37760(9) 0.0225(3) Uani 1 1 d .
H18A H 0.1797 0.6463 0.4282 0.027 Uiso 1 1 calc R
H18B H 0.1979 0.7160 0.3486 0.027 Uiso 1 1 calc R
C19A C 0.34261(13) 0.45597(9) 0.39495(8) 0.0174(3) Uani 1 1 d .
H19A H 0.3649 0.5113 0.4189 0.021 Uiso 1 1 calc R
C20A C 0.24431(14) 0.41738(10) 0.45512(8) 0.0214(3) Uani 1 1 d .
H20A H 0.2141 0.3674 0.4294 0.026 Uiso 1 1 calc R
H20B H 0.1627 0.4716 0.4675 0.026 Uiso 1 1 calc R
C21A C 0.31254(15) 0.37255(11) 0.53521(9) 0.0242(3) Uani 1 1 d .
H21A H 0.3348 0.4240 0.5636 0.029 Uiso 1 1 calc R
H21B H 0.2482 0.3457 0.5718 0.029 Uiso 1 1 calc R
C22A C 0.44248(15) 0.29160(10) 0.51874(9) 0.0235(3) Uani 1 1 d .
H22A H 0.4861 0.2656 0.5711 0.028 Uiso 1 1 calc R
H22B H 0.4196 0.2376 0.4943 0.028 Uiso 1 1 calc R
C23A C 0.54128(14) 0.33029(11) 0.46047(9) 0.0246(3) Uani 1 1 d .
H23A H 0.6235 0.2763 0.4486 0.030 Uiso 1 1 calc R
H23B H 0.5702 0.3803 0.4869 0.030 Uiso 1 1 calc R
C24A C 0.47502(14) 0.37501(10) 0.38019(9) 0.0231(3) Uani 1 1 d .
H24A H 0.4548 0.3233 0.3511 0.028 Uiso 1 1 calc R
H24B H 0.5399 0.4023 0.3446 0.028 Uiso 1 1 calc R
C25A C 0.42523(17) 0.24929(11) 0.19040(11) 0.0321(3) Uani 1 1 d .
H25A H 0.3279 0.2582 0.2045 0.048 Uiso 1 1 calc R
H25B H 0.4780 0.2183 0.2379 0.048 Uiso 1 1 calc R
H25C H 0.4533 0.2078 0.1442 0.048 Uiso 1 1 calc R
C26A C 0.59377(15) 0.33355(12) 0.14587(11) 0.0322(4) Uani 1 1 d .
H26A H 0.6074 0.3981 0.1304 0.048 Uiso 1 1 calc R
H26B H 0.6227 0.2923 0.0995 0.048 Uiso 1 1 calc R
H26C H 0.6480 0.3034 0.1931 0.048 Uiso 1 1 calc R
P1B P -0.11039(3) 0.86690(2) 0.73299(2) 0.01741(9) Uani 1 1 d .
N1B N -0.24711(12) 1.03743(9) 0.85791(8) 0.0240(3) Uani 1 1 d .
C1B C 0.04167(14) 0.92550(10) 0.84543(8) 0.0199(3) Uani 1 1 d .
C2B C 0.03398(13) 0.90882(9) 0.76247(8) 0.0176(3) Uani 1 1 d .
C3B C 0.13855(14) 0.92262(10) 0.70677(9) 0.0205(3) Uani 1 1 d .
H3B H 0.1351 0.9115 0.6507 0.025 Uiso 1 1 calc R
C4B C 0.24755(14) 0.95218(10) 0.73109(9) 0.0238(3) Uani 1 1 d .
H4B H 0.3173 0.9610 0.6920 0.029 Uiso 1 1 calc R
C5B C 0.25380(15) 0.96862(11) 0.81270(10) 0.0270(3) Uani 1 1 d .
H5B H 0.3279 0.9887 0.8299 0.032 Uiso 1 1 calc R
C6B C 0.15152(15) 0.95560(11) 0.86892(9) 0.0263(3) Uani 1 1 d .
H6B H 0.1559 0.9674 0.9247 0.032 Uiso 1 1 calc R
C7B C -0.05839(14) 0.90491(10) 0.91085(8) 0.0210(3) Uani 1 1 d .
C8B C -0.19767(14) 0.95723(10) 0.91550(9) 0.0217(3) Uani 1 1 d .
C9C C -0.28317(16) 0.92605(11) 0.97562(9) 0.0275(3) Uani 1 1 d .
H9B H -0.3778 0.9590 0.9782 0.033 Uiso 1 1 calc R
C10B C -0.23302(17) 0.84774(11) 1.03190(9) 0.0302(3) Uani 1 1 d .
H10B H -0.2934 0.8279 1.0722 0.036 Uiso 1 1 calc R
C11B C -0.09619(17) 0.79882(11) 1.02955(9) 0.0293(3) Uani 1 1 d .
H11B H -0.0612 0.7462 1.0686 0.035 Uiso 1 1 calc R
C12B C -0.01036(16) 0.82790(11) 0.96900(9) 0.0257(3) Uani 1 1 d .
H12B H 0.0840 0.7943 0.9672 0.031 Uiso 1 1 calc R
C13B C -0.13931(14) 0.92874(9) 0.62854(8) 0.0190(3) Uani 1 1 d .
H13B H -0.0507 0.9142 0.5954 0.023 Uiso 1 1 calc R
C14B C -0.24146(15) 0.89075(10) 0.58607(9) 0.0247(3) Uani 1 1 d .
H14C H -0.2022 0.8203 0.5785 0.030 Uiso 1 1 calc R
H14D H -0.3261 0.8985 0.6215 0.030 Uiso 1 1 calc R
C15B C -0.27598(16) 0.94580(10) 0.50264(9) 0.0266(3) Uani 1 1 d .
H15C H -0.1931 0.9326 0.4654 0.032 Uiso 1 1 calc R
H15D H -0.3454 0.9220 0.4782 0.032 Uiso 1 1 calc R
C16B C -0.33027(15) 1.05545(10) 0.51064(9) 0.0261(3) Uani 1 1 d .
H16C H -0.3483 1.0894 0.4556 0.031 Uiso 1 1 calc R
H16D H -0.4173 1.0694 0.5441 0.031 Uiso 1 1 calc R
C17B C -0.22738(15) 1.09338(10) 0.55101(9) 0.0258(3) Uani 1 1 d .
H17C H -0.2656 1.1641 0.5578 0.031 Uiso 1 1 calc R
H17D H -0.1431 1.0844 0.5152 0.031 Uiso 1 1 calc R
C18B C -0.19284(15) 1.03944(10) 0.63482(9) 0.0231(3) Uani 1 1 d .
H18C H -0.2755 1.0538 0.6722 0.028 Uiso 1 1 calc R
H18D H -0.1229 1.0633 0.6586 0.028 Uiso 1 1 calc R
C19B C -0.02656(13) 0.73766(9) 0.71124(8) 0.0183(3) Uani 1 1 d .
H19B H -0.1002 0.7120 0.6929 0.022 Uiso 1 1 calc R
C20B C 0.08859(15) 0.71509(10) 0.64457(9) 0.0229(3) Uani 1 1 d .
H20C H 0.1676 0.7349 0.6611 0.028 Uiso 1 1 calc R
H20D H 0.0572 0.7529 0.5926 0.028 Uiso 1 1 calc R
C21B C 0.13227(15) 0.60584(10) 0.63101(9) 0.0250(3) Uani 1 1 d .
H21C H 0.0556 0.5875 0.6094 0.030 Uiso 1 1 calc R
H21D H 0.2095 0.5921 0.5896 0.030 Uiso 1 1 calc R
C22B C 0.17486(15) 0.54445(10) 0.71050(9) 0.0257(3) Uani 1 1 d .
H22C H 0.2594 0.5560 0.7279 0.031 Uiso 1 1 calc R
H22D H 0.1947 0.4745 0.7007 0.031 Uiso 1 1 calc R
C23B C 0.06387(15) 0.56894(10) 0.77896(9) 0.0239(3) Uani 1 1 d .
H23C H 0.0982 0.5320 0.8307 0.029 Uiso 1 1 calc R
H23D H -0.0162 0.5485 0.7651 0.029 Uiso 1 1 calc R
C24B C 0.02028(14) 0.67789(10) 0.79170(8) 0.0205(3) Uani 1 1 d .
H24C H 0.0978 0.6972 0.8112 0.025 Uiso 1 1 calc R
H24D H -0.0553 0.6918 0.8342 0.025 Uiso 1 1 calc R
C25B C -0.39290(16) 1.06482(13) 0.84698(12) 0.0378(4) Uani 1 1 d .
H25D H -0.4225 1.0060 0.8426 0.057 Uiso 1 1 calc R
H25E H -0.4132 1.1077 0.7968 0.057 Uiso 1 1 calc R
H25F H -0.4414 1.0992 0.8942 0.057 Uiso 1 1 calc R
C26B C -0.19827(18) 1.12251(11) 0.86554(11) 0.0359(4) Uani 1 1 d .
H26D H -0.0999 1.1015 0.8732 0.054 Uiso 1 1 calc R
H26E H -0.2456 1.1571 0.9129 0.054 Uiso 1 1 calc R
H26F H -0.2165 1.1662 0.8156 0.054 Uiso 1 1 calc R

loop_
_atom_site_aniso_label
_atom_site_aniso_U_11
_atom_site_aniso_U_22
_atom_site_aniso_U_33
_atom_site_aniso_U_23
_atom_site_aniso_U_13
_atom_site_aniso_U_12
P1A 0.01685(17) 0.01648(17) 0.01563(17) 0.00003(13) -0.00048(12) -0.00509(13)
N1A 0.0208(6) 0.0207(6) 0.0244(6) -0.0011(5) 0.0001(5) -0.0054(5)
C1A 0.0188(6) 0.0164(6) 0.0192(7) 0.0012(5) -0.0009(5) -0.0028(5)
C2A 0.0168(6) 0.0156(6) 0.0183(6) 0.0012(5) -0.0007(5) -0.0034(5)
C3A 0.0203(6) 0.0181(6) 0.0204(7) -0.0001(5) -0.0020(5) -0.0035(5)
C4A 0.0200(7) 0.0194(7) 0.0295(8) -0.0010(6) -0.0042(6) -0.0065(5)
C5A 0.0239(7) 0.0248(7) 0.0294(8) 0.0034(6) 0.0029(6) -0.0130(6)
C6A 0.0275(7) 0.0250(7) 0.0196(7) 0.0013(6) 0.0035(6) -0.0086(6)
C7A 0.0192(6) 0.0253(7) 0.0149(6) -0.0026(5) 0.0029(5) -0.0064(5)
C8A 0.0182(6) 0.0247(7) 0.0170(6) -0.0036(5) 0.0045(5) -0.0061(5)
C9A 0.0226(7) 0.0289(7) 0.0244(7) -0.0081(6) 0.0053(6) -0.0109(6)
C10A 0.0224(7) 0.0440(9) 0.0226(7) -0.0086(7) -0.0004(6) -0.0125(7)
C11A 0.0238(7) 0.0402(9) 0.0192(7) -0.0012(6) -0.0026(6) -0.0044(6)
C12A 0.0251(7) 0.0263(7) 0.0195(7) -0.0008(6) 0.0006(6) -0.0046(6)
C13A 0.0177(6) 0.0171(6) 0.0177(6) 0.0000(5) -0.0007(5) -0.0044(5)
C14A 0.0214(7) 0.0188(6) 0.0171(6) 0.0004(5) -0.0007(5) -0.0051(5)
C15A 0.0231(7) 0.0234(7) 0.0212(7) 0.0017(6) -0.0036(5) -0.0031(6)
C16A 0.0258(7) 0.0211(7) 0.0304(8) -0.0030(6) -0.0006(6) -0.0001(6)
C17A 0.0251(7) 0.0240(7) 0.0251(7) -0.0079(6) 0.0002(6) -0.0039(6)
C18A 0.0212(7) 0.0230(7) 0.0230(7) -0.0044(6) -0.0024(5) -0.0043(6)
C19A 0.0192(6) 0.0175(6) 0.0150(6) 0.0012(5) -0.0009(5) -0.0052(5)
C20A 0.0194(7) 0.0240(7) 0.0197(7) 0.0022(5) 0.0004(5) -0.0056(5)
C21A 0.0250(7) 0.0264(7) 0.0187(7) 0.0030(6) 0.0016(5) -0.0052(6)
C22A 0.0288(7) 0.0185(7) 0.0210(7) 0.0029(5) -0.0034(6) -0.0039(6)
C23A 0.0216(7) 0.0246(7) 0.0236(7) 0.0026(6) -0.0024(6) -0.0006(6)
C24A 0.0202(7) 0.0248(7) 0.0204(7) 0.0019(6) 0.0011(5) -0.0014(6)
C25A 0.0352(9) 0.0243(8) 0.0368(9) 0.0024(7) -0.0028(7) -0.0095(6)
C26A 0.0221(7) 0.0307(8) 0.0412(9) -0.0004(7) -0.0007(6) -0.0042(6)
P1B 0.01735(17) 0.01608(17) 0.01871(18) -0.00147(13) -0.00097(13) -0.00434(13)
N1B 0.0227(6) 0.0201(6) 0.0279(7) -0.0010(5) 0.0014(5) -0.0045(5)
C1B 0.0200(7) 0.0168(6) 0.0218(7) -0.0018(5) -0.0011(5) -0.0032(5)
C2B 0.0178(6) 0.0134(6) 0.0206(7) -0.0003(5) -0.0018(5) -0.0029(5)
C3B 0.0220(7) 0.0168(6) 0.0217(7) -0.0005(5) -0.0011(5) -0.0042(5)
C4B 0.0194(7) 0.0225(7) 0.0287(8) -0.0004(6) 0.0017(6) -0.0057(5)
C5B 0.0243(7) 0.0280(8) 0.0321(8) -0.0028(6) -0.0050(6) -0.0118(6)
C6B 0.0266(7) 0.0299(8) 0.0238(7) -0.0051(6) -0.0050(6) -0.0083(6)
C7B 0.0262(7) 0.0202(7) 0.0184(7) -0.0050(5) -0.0011(5) -0.0083(6)
C8B 0.0263(7) 0.0201(7) 0.0207(7) -0.0048(5) 0.0008(5) -0.0089(6)
C9C 0.0280(8) 0.0264(7) 0.0291(8) -0.0070(6) 0.0054(6) -0.0094(6)
C10B 0.0417(9) 0.0286(8) 0.0241(8) -0.0028(6) 0.0076(6) -0.0178(7)
C11B 0.0444(9) 0.0245(7) 0.0203(7) 0.0000(6) -0.0021(6) -0.0119(7)
C12B 0.0304(8) 0.0252(7) 0.0212(7) -0.0031(6) -0.0027(6) -0.0063(6)
C13B 0.0191(6) 0.0167(6) 0.0204(7) -0.0010(5) -0.0027(5) -0.0032(5)
C14B 0.0267(7) 0.0202(7) 0.0284(8) -0.0017(6) -0.0079(6) -0.0069(6)
C15B 0.0296(8) 0.0228(7) 0.0277(8) -0.0035(6) -0.0098(6) -0.0051(6)
C16B 0.0248(7) 0.0228(7) 0.0273(8) -0.0003(6) -0.0079(6) 0.0002(6)
C17B 0.0296(8) 0.0179(7) 0.0289(8) 0.0018(6) -0.0073(6) -0.0045(6)
C18B 0.0275(7) 0.0174(7) 0.0241(7) -0.0008(5) -0.0063(6) -0.0045(6)
C19B 0.0193(6) 0.0157(6) 0.0200(7) -0.0015(5) -0.0019(5) -0.0049(5)
C20B 0.0273(7) 0.0176(7) 0.0217(7) -0.0007(5) 0.0026(6) -0.0037(6)
C21B 0.0283(7) 0.0195(7) 0.0253(7) -0.0051(6) 0.0021(6) -0.0031(6)
C22B 0.0265(7) 0.0179(7) 0.0310(8) -0.0029(6) -0.0043(6) -0.0023(6)
C23B 0.0294(8) 0.0180(7) 0.0244(7) 0.0029(6) -0.0064(6) -0.0066(6)
C24B 0.0237(7) 0.0192(7) 0.0189(7) 0.0003(5) -0.0013(5) -0.0065(5)
C25B 0.0255(8) 0.0362(9) 0.0461(10) 0.0058(8) -0.0004(7) -0.0021(7)
C26B 0.0420(9) 0.0217(8) 0.0441(10) -0.0004(7) -0.0013(8) -0.0098(7)

loop_
_atom_type_symbol
_atom_type_description
_atom_type_scat_dispersion_real
_atom_type_scat_dispersion_imag
_atom_type_scat_source
C C 0.0033 0.0016 'International Tables Vol C Tables 4.2.6.8 and 6.1.1.4'
H H 0.0000 0.0000 'International Tables Vol C Tables 4.2.6.8 and 6.1.1.4'
N N 0.0061 0.0033 'International Tables Vol C Tables 4.2.6.8 and 6.1.1.4'
P P 0.1023 0.0942 'International Tables Vol C Tables 4.2.6.8 and 6.1.1.4'

loop_
_geom_angle_atom_site_label_1
_geom_angle_atom_site_label_2
_geom_angle_atom_site_label_3
_geom_angle
C2A P1A C19A 100.70(6)
C2A P1A C13A 102.69(6)
C19A P1A C13A 103.03(6)
C8A N1A C25A 115.83(12)
C8A N1A C26A 115.24(12)
C25A N1A C26A 111.10(12)
C6A C1A C2A 119.62(13)
C6A C1A C7A 118.12(12)
C2A C1A C7A 122.07(12)
C3A C2A C1A 118.02(12)
C3A C2A P1A 123.07(10)
C1A C2A P1A 118.91(10)
C4A C3A C2A 121.76(13)
C4A C3A H3A 119.1
C2A C3A H3A 119.1
C5A C4A C3A 119.73(13)
C5A C4A H4A 120.1
C3A C4A H4A 120.1
C6A C5A C4A 119.62(13)
C6A C5A H5A 120.2
C4A C5A H5A 120.2
C5A C6A C1A 121.26(13)
C5A C6A H6A 119.4
C1A C6A H6A 119.4
C12A C7A C8A 119.09(13)
C12A C7A C1A 116.87(12)
C8A C7A C1A 124.03(12)
C9A C8A C7A 118.28(13)
C9A C8A N1A 122.05(13)
C7A C8A N1A 119.65(12)
C10A C9A C8A 121.27(14)
C10A C9A H9A 119.4
C8A C9A H9A 119.4
C11A C10A C9A 120.56(14)
C11A C10A H10A 119.7
C9A C10A H10A 119.7
C10A C11A C12A 118.71(14)
C10A C11A H11A 120.6
C12A C11A H11A 120.6
C11A C12A C7A 122.00(14)
C11A C12A H12A 119.0
C7A C12A H12A 119.0
C18A C13A C14A 109.52(11)
C18A C13A P1A 119.50(9)
C14A C13A P1A 109.59(9)
C18A C13A H13A 105.8
C14A C13A H13A 105.8
P1A C13A H13A 105.8
C15A C14A C13A 110.72(11)
C15A C14A H14A 109.5
C13A C14A H14A 109.5
C15A C14A H14B 109.5
C13A C14A H14B 109.5
H14A C14A H14B 108.1
C16A C15A C14A 111.42(11)
C16A C15A H15A 109.3
C14A C15A H15A 109.3
C16A C15A H15B 109.3
C14A C15A H15B 109.3
H15A C15A H15B 108.0
C15A C16A C17A 112.18(12)
C15A C16A H16A 109.2
C17A C16A H16A 109.2
C15A C16A H16B 109.2
C17A C16A H16B 109.2
H16A C16A H16B 107.9
C16A C17A C18A 111.59(12)
C16A C17A H17A 109.3
C18A C17A H17A 109.3
C16A C17A H17B 109.3
C18A C17A H17B 109.3
H17A C17A H17B 108.0
C17A C18A C13A 110.53(11)
C17A C18A H18A 109.5
C13A C18A H18A 109.5
C17A C18A H18B 109.5
C13A C18A H18B 109.5
H18A C18A H18B 108.1
C20A C19A C24A 110.26(11)
C20A C19A P1A 110.75(9)
C24A C19A P1A 108.81(9)
C20A C19A H19A 109.0
C24A C19A H19A 109.0
P1A C19A H19A 109.0
C19A C20A C21A 111.21(11)
C19A C20A H20A 109.4
C21A C20A H20A 109.4
C19A C20A H20B 109.4
C21A C20A H20B 109.4
H20A C20A H20B 108.0
C22A C21A C20A 111.26(12)
C22A C21A H21A 109.4
C20A C21A H21A 109.4
C22A C21A H21B 109.4
C20A C21A H21B 109.4
H21A C21A H21B 108.0
C23A C22A C21A 110.39(11)
C23A C22A H22A 109.6
C21A C22A H22A 109.6
C23A C22A H22B 109.6
C21A C22A H22B 109.6
H22A C22A H22B 108.1
C22A C23A C24A 110.95(12)
C22A C23A H23A 109.4
C24A C23A H23A 109.4
C22A C23A H23B 109.4
C24A C23A H23B 109.4
H23A C23A H23B 108.0
C23A C24A C19A 111.96(11)
C23A C24A H24A 109.2
C19A C24A H24A 109.2
C23A C24A H24B 109.2
C19A C24A H24B 109.2
H24A C24A H24B 107.9
N1A C25A H25A 109.5
N1A C25A H25B 109.5
H25A C25A H25B 109.5
N1A C25A H25C 109.5
H25A C25A H25C 109.5
H25B C25A H25C 109.5
N1A C26A H26A 109.5
N1A C26A H26B 109.5
H26A C26A H26B 109.5
N1A C26A H26C 109.5
H26A C26A H26C 109.5
H26B C26A H26C 109.5
C2B P1B C13B 101.16(6)
C2B P1B C19B 102.42(6)
C13B P1B C19B 102.76(6)
C8B N1B C25B 115.83(12)
C8B N1B C26B 115.39(12)
C25B N1B C26B 111.54(13)
C6B C1B C2B 119.50(13)
C6B C1B C7B 118.22(12)
C2B C1B C7B 122.12(12)
C3B C2B C1B 117.98(12)
C3B C2B P1B 123.17(10)
C1B C2B P1B 118.83(10)
C4B C3B C2B 121.89(13)
C4B C3B H3B 119.1
C2B C3B H3B 119.1
C5B C4B C3B 119.61(13)
C5B C4B H4B 120.2
C3B C4B H4B 120.2
C6B C5B C4B 119.58(13)
C6B C5B H5B 120.2
C4B C5B H5B 120.2
C5B C6B C1B 121.44(13)
C5B C6B H6B 119.3
C1B C6B H6B 119.3
C12B C7B C8B 118.95(13)
C12B C7B C1B 117.28(13)
C8B C7B C1B 123.75(12)
C9C C8B C7B 118.32(13)
C9C C8B N1B 122.16(13)
C7B C8B N1B 119.48(12)
C10B C9C C8B 121.46(14)
C10B C9C H9B 119.3
C8B C9C H9B 119.3
C11B C10B C9C 120.37(14)
C11B C10B H10B 119.8
C9C C10B H10B 119.8
C10B C11B C12B 118.76(14)
C10B C11B H11B 120.6
C12B C11B H11B 120.6
C11B C12B C7B 122.05(14)
C11B C12B H12B 119.0
C7B C12B H12B 119.0
C18B C13B C14B 110.40(11)
C18B C13B P1B 109.59(9)
C14B C13B P1B 110.04(9)
C18B C13B H13B 108.9
C14B C13B H13B 108.9
P1B C13B H13B 108.9
C15B C14B C13B 111.34(12)
C15B C14B H14C 109.4
C13B C14B H14C 109.4
C15B C14B H14D 109.4
C13B C14B H14D 109.4
H14C C14B H14D 108.0
C16B C15B C14B 111.33(12)
C16B C15B H15C 109.4
C14B C15B H15C 109.4
C16B C15B H15D 109.4
C14B C15B H15D 109.4
H15C C15B H15D 108.0
C17B C16B C15B 110.45(11)
C17B C16B H16C 109.6
C15B C16B H16C 109.6
C17B C16B H16D 109.6
C15B C16B H16D 109.6
H16C C16B H16D 108.1
C16B C17B C18B 110.91(12)
C16B C17B H17C 109.5
C18B C17B H17C 109.5
C16B C17B H17D 109.5
C18B C17B H17D 109.5
H17C C17B H17D 108.0
C17B C18B C13B 111.72(11)
C17B C18B H18C 109.3
C13B C18B H18C 109.3
C17B C18B H18D 109.3
C13B C18B H18D 109.3
H18C C18B H18D 107.9
C20B C19B C24B 109.94(11)
C20B C19B P1B 119.40(10)
C24B C19B P1B 109.45(9)
C20B C19B H19B 105.7
C24B C19B H19B 105.7
P1B C19B H19B 105.7
C19B C20B C21B 110.49(12)
C19B C20B H20C 109.6
C21B C20B H20C 109.6
C19B C20B H20D 109.6
C21B C20B H20D 109.6
H20C C20B H20D 108.1
C22B C21B C20B 111.39(12)
C22B C21B H21C 109.4
C20B C21B H21C 109.4
C22B C21B H21D 109.4
C20B C21B H21D 109.4
H21C C21B H21D 108.0
C21B C22B C23B 111.67(12)
C21B C22B H22C 109.3
C23B C22B H22C 109.3
C21B C22B H22D 109.3
C23B C22B H22D 109.3
H22C C22B H22D 107.9
C22B C23B C24B 111.56(12)
C22B C23B H23C 109.3
C24B C23B H23C 109.3
C22B C23B H23D 109.3
C24B C23B H23D 109.3
H23C C23B H23D 108.0
C23B C24B C19B 110.65(11)
C23B C24B H24C 109.5
C19B C24B H24C 109.5
C23B C24B H24D 109.5
C19B C24B H24D 109.5
H24C C24B H24D 108.1
N1B C25B H25D 109.5
N1B C25B H25E 109.5
H25D C25B H25E 109.5
N1B C25B H25F 109.5
H25D C25B H25F 109.5
H25E C25B H25F 109.5
N1B C26B H26D 109.5
N1B C26B H26E 109.5
H26D C26B H26E 109.5
N1B C26B H26F 109.5
H26D C26B H26F 109.5
H26E C26B H26F 109.5

loop_
_geom_bond_atom_site_label_1
_geom_bond_atom_site_label_2
_geom_bond_distance
P1A C2A 1.8488(14)
P1A C19A 1.8586(13)
P1A C13A 1.8657(13)
N1A C8A 1.4183(18)
N1A C25A 1.4546(19)
N1A C26A 1.4588(19)
C1A C6A 1.3987(19)
C1A C2A 1.4075(19)
C1A C7A 1.4954(18)
C2A C3A 1.4011(18)
C3A C4A 1.388(2)
C3A H3A 0.9500
C4A C5A 1.385(2)
C4A H4A 0.9500
C5A C6A 1.384(2)
C5A H5A 0.9500
C6A H6A 0.9500
C7A C12A 1.394(2)
C7A C8A 1.412(2)
C8A C9A 1.3979(19)
C9A C10A 1.389(2)
C9A H9A 0.9500
C10A C11A 1.380(2)
C10A H10A 0.9500
C11A C12A 1.386(2)
C11A H11A 0.9500
C12A H12A 0.9500
C13A C18A 1.5308(18)
C13A C14A 1.5375(18)
C13A H13A 1.0000
C14A C15A 1.5311(18)
C14A H14A 0.9900
C14A H14B 0.9900
C15A C16A 1.526(2)
C15A H15A 0.9900
C15A H15B 0.9900
C16A C17A 1.528(2)
C16A H16A 0.9900
C16A H16B 0.9900
C17A C18A 1.5298(19)
C17A H17A 0.9900
C17A H17B 0.9900
C18A H18A 0.9900
C18A H18B 0.9900
C19A C20A 1.5338(18)
C19A C24A 1.5355(18)
C19A H19A 1.0000
C20A C21A 1.5341(19)
C20A H20A 0.9900
C20A H20B 0.9900
C21A C22A 1.5237(19)
C21A H21A 0.9900
C21A H21B 0.9900
C22A C23A 1.521(2)
C22A H22A 0.9900
C22A H22B 0.9900
C23A C24A 1.5285(19)
C23A H23A 0.9900
C23A H23B 0.9900
C24A H24A 0.9900
C24A H24B 0.9900
C25A H25A 0.9800
C25A H25B 0.9800
C25A H25C 0.9800
C26A H26A 0.9800
C26A H26B 0.9800
C26A H26C 0.9800
P1B C2B 1.8495(14)
P1B C13B 1.8590(14)
P1B C19B 1.8618(13)
N1B C8B 1.4199(19)
N1B C25B 1.452(2)
N1B C26B 1.456(2)
C1B C6B 1.3990(19)
C1B C2B 1.4113(19)
C1B C7B 1.4937(19)
C2B C3B 1.3983(19)
C3B C4B 1.3918(19)
C3B H3B 0.9500
C4B C5B 1.386(2)
C4B H4B 0.9500
C5B C6B 1.383(2)
C5B H5B 0.9500
C6B H6B 0.9500
C7B C12B 1.394(2)
C7B C8B 1.411(2)
C8B C9C 1.395(2)
C9C C10B 1.391(2)
C9C H9B 0.9500
C10B C11B 1.378(2)
C10B H10B 0.9500
C11B C12B 1.389(2)
C11B H11B 0.9500
C12B H12B 0.9500
C13B C18B 1.5345(18)
C13B C14B 1.5361(18)
C13B H13B 1.0000
C14B C15B 1.528(2)
C14B H14C 0.9900
C14B H14D 0.9900
C15B C16B 1.525(2)
C15B H15C 0.9900
C15B H15D 0.9900
C16B C17B 1.524(2)
C16B H16C 0.9900
C16B H16D 0.9900
C17B C18B 1.528(2)
C17B H17C 0.9900
C17B H17D 0.9900
C18B H18C 0.9900
C18B H18D 0.9900
C19B C20B 1.5303(19)
C19B C24B 1.5367(18)
C19B H19B 1.0000
C20B C21B 1.5325(19)
C20B H20C 0.9900
C20B H20D 0.9900
C21B C22B 1.524(2)
C21B H21C 0.9900
C21B H21D 0.9900
C22B C23B 1.525(2)
C22B H22C 0.9900
C22B H22D 0.9900
C23B C24B 1.5255(19)
C23B H23C 0.9900
C23B H23D 0.9900
C24B H24C 0.9900
C24B H24D 0.9900
C25B H25D 0.9800
C25B H25E 0.9800
C25B H25F 0.9800
C26B H26D 0.9800
C26B H26E 0.9800
C26B H26F 0.9800

loop_
_geom_torsion_atom_site_label_1
_geom_torsion_atom_site_label_2
_geom_torsion_atom_site_label_3
_geom_torsion_atom_site_label_4
_geom_torsion
C6A C1A C2A C3A 0.51(19)
C7A C1A C2A C3A -174.39(12)
C6A C1A C2A P1A 179.99(10)
C7A C1A C2A P1A 5.09(17)
C19A P1A C2A C3A -37.57(12)
C13A P1A C2A C3A 68.56(12)
C19A P1A C2A C1A 142.98(10)
C13A P1A C2A C1A -110.89(11)
C1A C2A C3A C4A -0.10(19)
P1A C2A C3A C4A -179.56(10)
C2A C3A C4A C5A -0.4(2)
C3A C4A C5A C6A 0.6(2)
C4A C5A C6A C1A -0.2(2)
C2A C1A C6A C5A -0.4(2)
C7A C1A C6A C5A 174.71(13)
C6A C1A C7A C12A -64.87(17)
C2A C1A C7A C12A 110.10(15)
C6A C1A C7A C8A 116.49(15)
C2A C1A C7A C8A -68.54(18)
C12A C7A C8A C9A -3.53(19)
C1A C7A C8A C9A 175.09(12)
C12A C7A C8A N1A 178.29(12)
C1A C7A C8A N1A -3.1(2)
C25A N1A C8A C9A -18.06(19)
C26A N1A C8A C9A 114.03(15)
C25A N1A C8A C7A 160.05(13)
C26A N1A C8A C7A -67.86(17)
C7A C8A C9A C10A 2.0(2)
N1A C8A C9A C10A -179.84(13)
C8A C9A C10A C11A 0.4(2)
C9A C10A C11A C12A -1.3(2)
C10A C11A C12A C7A -0.3(2)
C8A C7A C12A C11A 2.7(2)
C1A C7A C12A C11A -175.98(13)
C2A P1A C13A C18A -58.04(12)
C19A P1A C13A C18A 46.29(12)
C2A P1A C13A C14A 69.46(10)
C19A P1A C13A C14A 173.79(9)
C18A C13A C14A C15A -58.94(14)
P1A C13A C14A C15A 168.17(9)
C13A C14A C15A C16A 55.83(15)
C14A C15A C16A C17A -52.70(16)
C15A C16A C17A C18A 52.97(17)
C16A C17A C18A C13A -56.24(16)
C14A C13A C18A C17A 59.01(15)
P1A C13A C18A C17A -173.46(10)
C2A P1A C19A C20A 169.77(9)
C13A P1A C19A C20A 63.92(10)
C2A P1A C19A C24A -68.88(10)
C13A P1A C19A C24A -174.74(9)
C24A C19A C20A C21A 54.55(15)
P1A C19A C20A C21A 175.04(9)
C19A C20A C21A C22A -56.56(16)
C20A C21A C22A C23A 57.24(16)
C21A C22A C23A C24A -56.81(16)
C22A C23A C24A C19A 56.24(16)
C20A C19A C24A C23A -54.72(15)
P1A C19A C24A C23A -176.37(10)
C6B C1B C2B C3B 0.49(19)
C7B C1B C2B C3B -174.82(12)
C6B C1B C2B P1B 178.90(10)
C7B C1B C2B P1B 3.60(17)
C13B P1B C2B C3B -36.09(12)
C19B P1B C2B C3B 69.80(12)
C13B P1B C2B C1B 145.58(10)
C19B P1B C2B C1B -108.53(11)
C1B C2B C3B C4B -0.2(2)
P1B C2B C3B C4B -178.55(10)
C2B C3B C4B C5B 0.0(2)
C3B C4B C5B C6B -0.1(2)
C4B C5B C6B C1B 0.4(2)
C2B C1B C6B C5B -0.6(2)
C7B C1B C6B C5B 174.89(13)
C6B C1B C7B C12B -63.95(17)
C2B C1B C7B C12B 111.42(15)
C6B C1B C7B C8B 117.61(15)
C2B C1B C7B C8B -67.03(18)
C12B C7B C8B C9C -3.51(19)
C1B C7B C8B C9C 174.91(13)
C12B C7B C8B N1B 178.38(12)
C1B C7B C8B N1B -3.2(2)
C25B N1B C8B C9C -19.3(2)
C26B N1B C8B C9C 113.63(16)
C25B N1B C8B C7B 158.73(13)
C26B N1B C8B C7B -68.32(17)
C7B C8B C9C C10B 2.3(2)
N1B C8B C9C C10B -179.59(13)
C8B C9C C10B C11B 0.1(2)
C9C C10B C11B C12B -1.4(2)
C10B C11B C12B C7B 0.1(2)
C8B C7B C12B C11B 2.4(2)
C1B C7B C12B C11B -176.16(13)
C2B P1B C13B C18B -67.55(10)
C19B P1B C13B C18B -173.18(9)
C2B P1B C13B C14B 170.88(9)
C19B P1B C13B C14B 65.25(10)
C18B C13B C14B C15B 54.49(16)
P1B C13B C14B C15B 175.58(10)
C13B C14B C15B C16B -56.16(16)
C14B C15B C16B C17B 56.99(17)
C15B C16B C17B C18B -56.88(17)
C16B C17B C18B C13B 56.45(16)
C14B C13B C18B C17B -54.84(16)
P1B C13B C18B C17B -176.20(10)
C2B P1B C19B C20B -59.26(12)
C13B P1B C19B C20B 45.39(12)
C2B P1B C19B C24B 68.62(10)
C13B P1B C19B C24B 173.27(9)
C24B C19B C20B C21B 58.17(15)
P1B C19B C20B C21B -174.18(10)
C19B C20B C21B C22B -56.44(16)
C20B C21B C22B C23B 54.11(16)
C21B C22B C23B C24B -54.01(16)
C22B C23B C24B C19B 56.00(15)
C20B C19B C24B C23B -58.06(15)
P1B C19B C24B C23B 168.96(9)
